data_2201655
loop_
_publ_author_name
'Richard Gilardi'
'Ray J. Butcher'
'A. Bashir-Hashemi'

_publ_section_title
;
 4,7-Dichlorotricyclo[3.1.1.0^3,6^]heptane-2-carboxylic acid
;
_journal_issue 8
_journal_name_full 'Acta Crystallographica Section E'
_journal_page_first o860
_journal_page_last o861
_journal_paper_doi 10.1107/S1600536802012448
_journal_volume 58
_journal_year 2002
_chemical_formula_iupac 'C8 H8 Cl2 O2'
_chemical_formula_moiety 'C8 H8 Cl2 O2'
_chemical_formula_sum 'C8 H8 Cl2 O2'
_chemical_formula_weight 207.04
_chemical_name_systematic
;
4,7-dichlorotricyclo[3.1.1.0^3,6^]heptane-2-carboxylic acid
;
_space_group_IT_number 15
_symmetry_cell_setting monoclinic
_symmetry_space_group_name_Hall '-C 2yc'
_symmetry_space_group_name_H-M 'C 1 2/c 1'
_atom_sites_solution_hydrogens geom
_atom_sites_solution_primary direct
_atom_sites_solution_secondary difmap
_cell_angle_alpha 90.00
_cell_angle_beta 114.673(6)
_cell_angle_gamma 90.00
_cell_formula_units_Z 8
_cell_length_a 21.497(7)
_cell_length_b 9.036(3)
_cell_length_c 10.084(3)
_cell_measurement_reflns_used 786
_cell_measurement_temperature 294(2)
_cell_measurement_theta_max 28.074
_cell_measurement_theta_min 2.254
_cell_volume 1780.0(10)
_computing_cell_refinement SMART
_computing_data_collection 'SMART (Bruker, 2001)'
_computing_data_reduction 'SHELXTL (Bruker, 2001)'
_computing_molecular_graphics SHELXTL
_computing_publication_material SHELXTL
_computing_structure_refinement SHELXTL
_computing_structure_solution SHELXTL
_diffrn_ambient_temperature 294(2)
_diffrn_measured_fraction_theta_full 0.997
_diffrn_measured_fraction_theta_max 0.997
_diffrn_measurement_device_type 'Bruker SMART 1K CCD area-detector'
_diffrn_measurement_method '\f and \w'
_diffrn_radiation_monochromator graphite
_diffrn_radiation_source 'fine-focus sealed tube'
_diffrn_radiation_type MoK\a
_diffrn_radiation_wavelength 0.71073
_diffrn_reflns_av_R_equivalents 0.0271
_diffrn_reflns_av_sigmaI/netI 0.0222
_diffrn_reflns_limit_h_max 26
_diffrn_reflns_limit_h_min -24
_diffrn_reflns_limit_k_max 6
_diffrn_reflns_limit_k_min -11
_diffrn_reflns_limit_l_max 9
_diffrn_reflns_limit_l_min -12
_diffrn_reflns_number 5852
_diffrn_reflns_theta_full 26.38
_diffrn_reflns_theta_max 26.38
_diffrn_reflns_theta_min 2.09
_diffrn_standards_decay_% 0.11
_exptl_absorpt_coefficient_mu 0.682
_exptl_absorpt_correction_T_max 0.9352
_exptl_absorpt_correction_T_min 0.7400
_exptl_absorpt_correction_type integration
_exptl_absorpt_process_details '(Wuensch & Prewett, 1965)'
_exptl_crystal_colour colourless
_exptl_crystal_density_diffrn 1.545
_exptl_crystal_density_method 'not measured'
_exptl_crystal_description 'irregular plate'
_exptl_crystal_F_000 848
_exptl_crystal_size_max .42
_exptl_crystal_size_mid .40
_exptl_crystal_size_min .10
_refine_diff_density_max 0.391
_refine_diff_density_min -0.321
_refine_ls_extinction_method none
_refine_ls_goodness_of_fit_ref 1.036
_refine_ls_hydrogen_treatment refall
_refine_ls_matrix_type full
_refine_ls_number_parameters 140
_refine_ls_number_reflns 1822
_refine_ls_number_restraints 0
_refine_ls_restrained_S_all 1.036
_refine_ls_R_factor_all 0.0487
_refine_ls_R_factor_gt 0.0400
_refine_ls_shift/su_max 0.053
_refine_ls_shift/su_mean 0.002
_refine_ls_structure_factor_coef Fsqd
_refine_ls_weighting_details 'calc w = 1/[\s^2^(Fo^2^)+(0.0521P)^2^+1.6743P] where P = (Fo^2^+2Fc^2^)/3'
_refine_ls_weighting_scheme calc
_refine_ls_wR_factor_gt 0.1044
_refine_ls_wR_factor_ref 0.1104
_reflns_number_gt 1512
_reflns_number_total 1822
_reflns_threshold_expression I>2\s(I)
_cod_data_source_file wn6106.cif
_cod_data_source_block I
_cod_original_cell_volume 1779.9(10)
_cod_original_sg_symbol_H-M 'C 2/c'
_cod_database_code 2201655

loop_
_symmetry_equiv_pos_as_xyz
'x, y, z'
'-x, y, -z+1/2'
'x+1/2, y+1/2, z'
'-x+1/2, y+1/2, -z+1/2'
'-x, -y, -z'
'x, -y, z-1/2'
'-x+1/2, -y+1/2, -z'
'x+1/2, -y+1/2, z-1/2'

loop_
_atom_site_label
_atom_site_fract_x
_atom_site_fract_y
_atom_site_fract_z
_atom_site_U_iso_or_equiv
_atom_site_adp_type
_atom_site_calc_flag
_atom_site_refinement_flags
_atom_site_occupancy
_atom_site_disorder_assembly
_atom_site_disorder_group
_atom_site_type_symbol
C 0.69894(11) 0.3240(2) 0.8074(2) 0.0463(5) Uani d . 1 . . C
O1 0.67660(9) 0.3515(2) 0.90279(18) 0.0651(5) Uani d . 1 . . O
H1O 0.698(2) 0.329(4) 0.979(4) 0.098 Uiso d . 1 . . H
O2 0.75173(9) 0.2508(2) 0.83185(18) 0.0691(5) Uani d . 1 . . O
C1 0.57922(11) 0.3803(2) 0.5909(2) 0.0501(5) Uani d . 1 . . C
H1 0.5564(13) 0.462(3) 0.610(3) 0.054(6) Uiso d . 1 . . H
C2 0.65817(11) 0.3850(2) 0.6576(2) 0.0481(5) Uani d . 1 . . C
H2 0.6734(12) 0.491(3) 0.661(2) 0.053(6) Uiso d . 1 . . H
C3 0.65920(11) 0.3098(2) 0.5222(2) 0.0481(5) Uani d . 1 . . C
H3 0.6939(12) 0.340(3) 0.491(3) 0.050(6) Uiso d . 1 . . H
C4 0.64305(12) 0.1441(2) 0.5147(2) 0.0485(5) Uani d . 1 . . C
H4 0.6661(11) 0.084(2) 0.600(2) 0.043(5) Uiso d . 1 . . H
Cl4 0.65773(4) 0.06093(9) 0.36914(8) 0.0810(3) Uani d . 1 . . Cl
C5 0.56682(12) 0.1774(3) 0.4653(2) 0.0506(5) Uani d . 1 . . C
H5 0.5357(14) 0.118(3) 0.397(3) 0.062(7) Uiso d . 1 . . H
C6 0.58089(12) 0.3426(3) 0.4415(2) 0.0534(6) Uani d . 1 . . C
H6 0.5604(13) 0.397(3) 0.360(3) 0.057(7) Uiso d . 1 . . H
C7 0.55132(11) 0.2249(3) 0.5938(3) 0.0510(5) Uani d . 1 . . C
H7 0.5703(12) 0.166(3) 0.685(3) 0.048(6) Uiso d . 1 . . H
Cl7 0.46051(3) 0.23276(9) 0.53865(9) 0.0782(3) Uani d . 1 . . Cl

loop_
_atom_site_aniso_label
_atom_site_aniso_U_11
_atom_site_aniso_U_22
_atom_site_aniso_U_33
_atom_site_aniso_U_12
_atom_site_aniso_U_13
_atom_site_aniso_U_23
C 0.0440(11) 0.0449(10) 0.0419(11) -0.0037(9) 0.0101(9) -0.0055(8)
O1 0.0570(10) 0.0853(13) 0.0431(9) 0.0195(9) 0.0111(7) -0.0046(8)
O2 0.0531(10) 0.1012(14) 0.0477(9) 0.0232(9) 0.0157(8) 0.0024(9)
C1 0.0481(12) 0.0449(11) 0.0468(12) 0.0083(9) 0.0096(9) 0.0072(9)
C2 0.0484(12) 0.0389(11) 0.0473(11) -0.0038(9) 0.0104(9) 0.0014(8)
C3 0.0461(11) 0.0529(12) 0.0415(11) -0.0094(9) 0.0143(9) 0.0045(9)
C4 0.0513(12) 0.0486(12) 0.0441(11) -0.0024(10) 0.0186(9) -0.0032(9)
Cl4 0.0805(5) 0.0957(5) 0.0758(5) -0.0176(4) 0.0415(4) -0.0349(4)
C5 0.0464(12) 0.0514(12) 0.0465(12) -0.0096(10) 0.0120(10) -0.0008(10)
C6 0.0512(12) 0.0543(13) 0.0420(11) -0.0021(10) 0.0069(10) 0.0141(10)
C7 0.0406(11) 0.0558(13) 0.0531(12) 0.0064(9) 0.0162(9) 0.0133(10)
Cl7 0.0464(4) 0.0873(5) 0.1000(6) 0.0056(3) 0.0297(4) 0.0200(4)

loop_
_atom_type_symbol
_atom_type_description
_atom_type_scat_dispersion_real
_atom_type_scat_dispersion_imag
_atom_type_scat_source
C C 0.0033 0.0016 'International Tables Vol C Tables 4.2.6.8 and 6.1.1.4'
H H 0.0000 0.0000 'International Tables Vol C Tables 4.2.6.8 and 6.1.1.4'
O O 0.0106 0.0060 'International Tables Vol C Tables 4.2.6.8 and 6.1.1.4'
Cl Cl 0.1484 0.1585 'International Tables Vol C Tables 4.2.6.8 and 6.1.1.4'

loop_
_geom_angle_atom_site_label_1
_geom_angle_atom_site_label_2
_geom_angle_atom_site_label_3
_geom_angle
O2 C O1 123.8(2)
O2 C C2 119.7(2)
O1 C C2 116.5(2)
C O1 H1O 118(3)
C7 C1 C2 112.65(17)
C7 C1 C6 89.15(17)
C2 C1 C6 87.86(17)
C7 C1 H1 118.0(14)
C2 C1 H1 117.2(15)
C6 C1 H1 126.0(14)
C C2 C3 120.99(19)
C C2 C1 120.21(19)
C3 C2 C1 91.24(16)
C C2 H2 105.8(14)
C3 C2 H2 108.8(13)
C1 C2 H2 108.9(14)
C4 C3 C2 112.91(17)
C4 C3 C6 89.24(16)
C2 C3 C6 88.10(17)
C4 C3 H3 116.7(14)
C2 C3 H3 118.1(14)
C6 C3 H3 126.1(14)
C5 C4 C3 90.76(17)
C5 C4 Cl4 110.30(16)
C3 C4 Cl4 109.66(16)
C5 C4 H4 119.2(13)
C3 C4 H4 119.2(13)
Cl4 C4 H4 106.9(13)
C7 C5 C4 111.24(18)
C7 C5 C6 89.25(18)
C4 C5 C6 89.34(17)
C7 C5 H5 117.3(16)
C4 C5 H5 118.6(17)
C6 C5 H5 125.0(16)
C1 C6 C5 88.63(16)
C1 C6 C3 89.58(16)
C5 C6 C3 88.56(17)
C1 C6 H6 124.0(16)
C5 C6 H6 127.8(16)
C3 C6 H6 126.2(16)
C5 C7 C1 90.89(17)
C5 C7 Cl7 110.04(16)
C1 C7 Cl7 110.01(15)
C5 C7 H7 119.0(13)
C1 C7 H7 119.7(13)
Cl7 C7 H7 106.4(13)

loop_
_geom_bond_atom_site_label_1
_geom_bond_atom_site_label_2
_geom_bond_site_symmetry_2
_geom_bond_distance
_geom_bond_publ_flag
C O2 . 1.246(3) ?
C O1 . 1.266(3) ?
C C2 . 1.500(3) ?
O1 H1O . 0.74(4) ?
C1 C7 . 1.532(3) ?
C1 C2 . 1.543(3) ?
C1 C6 . 1.559(3) ?
C1 H1 . 0.95(2) ?
C2 C3 . 1.533(3) ?
C2 H2 . 1.01(2) ?
C3 C4 . 1.532(3) ?
C3 C6 . 1.562(3) ?
C3 H3 . 0.96(2) ?
C4 C5 . 1.531(3) ?
C4 Cl4 . 1.791(2) ?
C4 H4 . 0.96(2) ?
C5 C7 . 1.527(3) ?
C5 C6 . 1.561(3) ?
C5 H5 . 0.91(3) ?
C6 H6 . 0.90(3) ?
C7 Cl7 . 1.794(2) ?
C7 H7 . 0.99(2) ?

loop_
_geom_hbond_atom_site_label_D
_geom_hbond_atom_site_label_H
_geom_hbond_atom_site_label_A
_geom_hbond_site_symmetry_A
_geom_hbond_distance_DH
_geom_hbond_distance_HA
_geom_hbond_distance_DA
_geom_hbond_angle_DHA
O1 H1O O2 7_657 0.74(4) 1.90(4) 2.636(3) 173(4)

loop_
_geom_torsion_atom_site_label_1
_geom_torsion_atom_site_label_2
_geom_torsion_atom_site_label_3
_geom_torsion_atom_site_label_4
_geom_torsion
O2 C C2 C3 26.8(3)
O1 C C2 C3 -153.2(2)
O2 C C2 C1 139.1(2)
O1 C C2 C1 -40.9(3)
C7 C1 C2 C -52.9(3)
C6 C1 C2 C -141.1(2)
C7 C1 C2 C3 74.6(2)
C6 C1 C2 C3 -13.64(16)
C C2 C3 C4 52.1(3)
C1 C2 C3 C4 -74.8(2)
C C2 C3 C6 140.5(2)
C1 C2 C3 C6 13.61(16)
C2 C3 C4 C5 76.6(2)
C6 C3 C4 C5 -11.06(17)
C2 C3 C4 Cl4 -171.53(15)
C6 C3 C4 Cl4 100.85(17)
C3 C4 C5 C7 -77.9(2)
Cl4 C4 C5 C7 170.80(15)
C3 C4 C5 C6 11.07(17)
Cl4 C4 C5 C6 -100.26(17)
C7 C1 C6 C5 -10.76(16)
C2 C1 C6 C5 101.94(16)
C7 C1 C6 C3 -99.32(16)
C2 C1 C6 C3 13.38(16)
C7 C5 C6 C1 10.79(16)
C4 C5 C6 C1 -100.47(16)
C7 C5 C6 C3 100.40(17)
C4 C5 C6 C3 -10.86(17)
C4 C3 C6 C1 99.49(16)
C2 C3 C6 C1 -13.46(16)
C4 C3 C6 C5 10.85(17)
C2 C3 C6 C5 -102.10(17)
C4 C5 C7 C1 78.0(2)
C6 C5 C7 C1 -10.98(16)
C4 C5 C7 Cl7 -170.28(15)
C6 C5 C7 Cl7 100.73(16)
C2 C1 C7 C5 -76.3(2)
C6 C1 C7 C5 10.99(16)
C2 C1 C7 Cl7 171.93(16)
C6 C1 C7 Cl7 -100.74(17)
